data_4307824
loop_
_publ_author_name
'Lan-Chang Liang'
'Yu-Ning Chang'
'Hon Man Lee'

_publ_section_title
;
Biphenolate Phosphine Complexes of Group 4 Metals
;
_journal_name_full 'Inorganic Chemistry'
_journal_page_first 2666
_journal_page_last 2673
_journal_paper_doi 10.1021/ic062314e
_journal_volume 46
_journal_year 2007
_chemical_formula_moiety 'C72 H90 O6 P2 Ti1'
_chemical_formula_sum 'C76 H110 O6 P2 Ti'
_chemical_formula_weight 1229.48
_chemical_name_systematic
;
 ?
;
_space_group_IT_number 14
_symmetry_cell_setting monoclinic
_symmetry_space_group_name_Hall '-P 2ybc'
_symmetry_space_group_name_H-M 'P 1 21/c 1'
_atom_sites_solution_hydrogens geom
_atom_sites_solution_primary direct
_atom_sites_solution_secondary difmap
_audit_creation_method SHELXL-97
_cell_angle_alpha 90.00
_cell_angle_beta 98.3960(10)
_cell_angle_gamma 90.00
_cell_formula_units_Z 4
_cell_length_a 15.7888(3)
_cell_length_b 19.1122(4)
_cell_length_c 25.3020(6)
_cell_measurement_reflns_used 88192
_cell_measurement_temperature 293(2)
_cell_measurement_theta_max 25.35
_cell_measurement_theta_min 2.037
_cell_volume 7553.3(3)
_computing_cell_refinement 'HKL Scalepack (Otwinowski & Minor 1997)'
_computing_data_collection 'Collect (Nonius BV, 1997-2000)'
_computing_data_reduction 'HKL Denzo and Scalepack (Otwinowski & Minor 19'
_computing_molecular_graphics 'Ortep-3 for Windows (Farrugia, 1997)'
_computing_publication_material 'WinGX publication routines (Farrugia, 1999)'
_computing_structure_refinement 'SHELXL-97 (Sheldrick, 1997)'
_computing_structure_solution 'SHELXS-86 (Sheldrick, 1986)'
_diffrn_ambient_temperature 293(2)
_diffrn_detector_area_resol_mean 9
_diffrn_measured_fraction_theta_full 0.993
_diffrn_measured_fraction_theta_max 0.993
_diffrn_measurement_device_type KappaCCD
_diffrn_measurement_method 'CCD rotation images, thick slices'
_diffrn_radiation_monochromator graphite
_diffrn_radiation_source 'fine-focus sealed tube'
_diffrn_radiation_type MoK\a
_diffrn_radiation_wavelength 0.71073
_diffrn_reflns_av_R_equivalents 0.1011
_diffrn_reflns_av_sigmaI/netI 0.1159
_diffrn_reflns_limit_h_max 18
_diffrn_reflns_limit_h_min -19
_diffrn_reflns_limit_k_max 22
_diffrn_reflns_limit_k_min -22
_diffrn_reflns_limit_l_max 27
_diffrn_reflns_limit_l_min -30
_diffrn_reflns_number 54831
_diffrn_reflns_theta_full 25.34
_diffrn_reflns_theta_max 25.34
_diffrn_reflns_theta_min 2.13
_exptl_absorpt_coefficient_mu 0.202
_exptl_absorpt_correction_T_max 0.9768
_exptl_absorpt_correction_T_min 0.9027
_exptl_absorpt_correction_type multi-scan
_exptl_absorpt_process_details
;
 ?
;
_exptl_crystal_colour green
_exptl_crystal_density_diffrn 1.081
_exptl_crystal_density_method 'not measured'
_exptl_crystal_description prism
_exptl_crystal_F_000 2664
_exptl_crystal_size_max 0.32
_exptl_crystal_size_mid 0.3
_exptl_crystal_size_min 0.16
_refine_diff_density_max 0.771
_refine_diff_density_min -0.584
_refine_diff_density_rms 0.128
_refine_ls_extinction_method none
_refine_ls_goodness_of_fit_ref 1.037
_refine_ls_hydrogen_treatment mixed
_refine_ls_matrix_type full
_refine_ls_number_parameters 791
_refine_ls_number_reflns 13705
_refine_ls_number_restraints 0
_refine_ls_restrained_S_all 1.037
_refine_ls_R_factor_all 0.1639
_refine_ls_R_factor_gt 0.0800
_refine_ls_shift/su_max 0.065
_refine_ls_shift/su_mean 0.005
_refine_ls_structure_factor_coef Fsqd
_refine_ls_weighting_details 'calc w=1/[\s^2^(Fo^2^)+(0.1427P)^2^+0.5538P] where P=(Fo^2^+2Fc^2^)/3'
_refine_ls_weighting_scheme calc
_refine_ls_wR_factor_gt 0.2165
_refine_ls_wR_factor_ref 0.2613
_reflns_number_gt 7261
_reflns_number_total 13705
_reflns_threshold_expression >2sigma(I)
_cod_data_source_file ic062314esi20061204_093737.cif
_cod_data_source_block 4895
_cod_original_sg_symbol_H-M 'P 21/c'
_cod_database_code 4307824

loop_
_symmetry_equiv_pos_as_xyz
'x, y, z'
'-x, y+1/2, -z+1/2'
'-x, -y, -z'
'x, -y-1/2, z-1/2'

loop_
_atom_site_label
_atom_site_type_symbol
_atom_site_fract_x
_atom_site_fract_y
_atom_site_fract_z
_atom_site_U_iso_or_equiv
_atom_site_adp_type
_atom_site_occupancy
_atom_site_symmetry_multiplicity
_atom_site_calc_flag
_atom_site_refinement_flags
_atom_site_disorder_assembly
_atom_site_disorder_group
Ti1 Ti 0.82482(5) 0.22626(4) 0.26987(3) 0.0350(3) Uani 1 1 d . C .
P1 P 0.78438(7) 0.35520(6) 0.27746(5) 0.0360(3) Uani 1 1 d . C .
P2 P 0.97311(7) 0.25189(6) 0.31997(5) 0.0354(3) Uani 1 1 d . . .
O1 O 0.72002(18) 0.23359(14) 0.22492(12) 0.0406(8) Uani 1 1 d . . .
O2 O 0.78101(18) 0.23104(14) 0.33636(13) 0.0399(8) Uani 1 1 d . . .
O3 O 0.87325(17) 0.13803(14) 0.28783(12) 0.0390(8) Uani 1 1 d . . .
O4 O 0.89079(17) 0.24641(14) 0.21373(12) 0.0380(7) Uani 1 1 d . . .
O5 O 0.4239(3) 0.3797(3) 0.3284(2) 0.1048(16) Uani 1 1 d . . .
O6 O 0.3259(5) 0.2589(4) 0.4760(4) 0.160(3) Uani 1 1 d . . .
C1 C 0.6712(3) 0.2886(2) 0.20473(19) 0.0390(11) Uani 1 1 d . . .
C2 C 0.5999(3) 0.2790(2) 0.1650(2) 0.0452(12) Uani 1 1 d . . .
C3 C 0.5730(3) 0.2064(3) 0.1436(2) 0.0552(14) Uani 1 1 d . . .
C4 C 0.6468(4) 0.1711(3) 0.1197(2) 0.0677(16) Uani 1 1 d . . .
H4A H 0.6288 0.1257 0.1063 0.081 Uiso 1 1 d R C .
H4B H 0.6961 0.1664 0.1465 0.081 Uiso 1 1 d R . .
H4C H 0.6610 0.1995 0.0909 0.081 Uiso 1 1 d R . .
C5 C 0.5493(3) 0.1594(3) 0.1890(2) 0.0657(16) Uani 1 1 d . . .
H5A H 0.5321 0.1139 0.1754 0.079 Uiso 1 1 d R C .
H5B H 0.5030 0.1807 0.2040 0.079 Uiso 1 1 d R . .
H5C H 0.5981 0.1550 0.2163 0.079 Uiso 1 1 d R . .
C6 C 0.4944(4) 0.2098(3) 0.0993(3) 0.086(2) Uani 1 1 d . . .
H6A H 0.4790 0.1634 0.0868 0.103 Uiso 1 1 d R C .
H6B H 0.5099 0.2373 0.0705 0.103 Uiso 1 1 d R . .
H6C H 0.4466 0.2311 0.1126 0.103 Uiso 1 1 d R . .
C7 C 0.5552(3) 0.3394(3) 0.1471(2) 0.0588(15) Uani 1 1 d . . .
H7 H 0.5088 0.3351 0.1183 0.071 Uiso 1 1 d R . .
C8 C 0.5744(3) 0.4064(3) 0.1664(2) 0.0528(14) Uani 1 1 d . . .
C9 C 0.5214(3) 0.4697(3) 0.1436(3) 0.0730(18) Uani 1 1 d . A .
C10 C 0.4280(8) 0.4614(7) 0.1526(7) 0.067(4) Uiso 0.50(2) 1 d P A 3
C12 C 0.5358(11) 0.5347(8) 0.1849(8) 0.099(6) Uiso 0.50(2) 1 d P A 3
C19 C 0.6661(12) 0.5333(8) 0.4190(6) 0.083(5) Uiso 0.50(2) 1 d P A 3
C21 C 0.7448(15) 0.4757(10) 0.4974(8) 0.113(6) Uiso 0.50(2) 1 d P A 3
C10A C 0.4246(9) 0.4439(8) 0.1236(8) 0.087(5) Uiso 0.50(2) 1 d P A 4
C12A C 0.5622(10) 0.5395(7) 0.1606(7) 0.083(5) Uiso 0.50(2) 1 d P A 4
C19A C 0.6202(10) 0.5176(7) 0.4117(5) 0.067(4) Uiso 0.50(2) 1 d P A 4
C21A C 0.7014(10) 0.4653(7) 0.5015(6) 0.068(4) Uiso 0.50(2) 1 d P A 4
C11 C 0.5373(6) 0.4813(5) 0.0867(4) 0.157(4) Uani 1 1 d . . .
H11A H 0.5051 0.5205 0.0710 0.189 Uiso 1 1 d R C .
H11B H 0.5204 0.4398 0.0664 0.189 Uiso 1 1 d R . .
H11C H 0.5973 0.4896 0.0867 0.189 Uiso 1 1 d R . .
C13 C 0.6446(3) 0.4140(3) 0.2061(2) 0.0499(13) Uani 1 1 d . . .
H13 H 0.6584 0.4601 0.2198 0.060 Uiso 1 1 d R . .
C14 C 0.6927(3) 0.3557(2) 0.22498(18) 0.0378(11) Uani 1 1 d . . .
C15 C 0.7462(2) 0.3516(2) 0.34102(18) 0.0352(11) Uani 1 1 d . . .
C16 C 0.7143(3) 0.4076(2) 0.3673(2) 0.0457(12) Uani 1 1 d . . .
H16 H 0.7113 0.4530 0.3509 0.055 Uiso 1 1 d R . .
C17 C 0.6886(3) 0.3981(3) 0.4166(2) 0.0492(13) Uani 1 1 d . . .
C18 C 0.6562(5) 0.4593(3) 0.4480(3) 0.0791(19) Uani 1 1 d . A .
C20 C 0.5708(7) 0.4364(5) 0.4668(5) 0.206(6) Uani 1 1 d . . .
H20A H 0.5485 0.4734 0.4864 0.247 Uiso 1 1 d R C .
H20B H 0.5810 0.3958 0.4891 0.247 Uiso 1 1 d R . .
H20C H 0.5300 0.4253 0.4359 0.247 Uiso 1 1 d R . .
C22 C 0.6935(3) 0.3315(2) 0.4381(2) 0.0442(12) Uani 1 1 d . . .
H22 H 0.6759 0.3244 0.4725 0.053 Uiso 1 1 d R . .
C23 C 0.7230(3) 0.2733(2) 0.4136(2) 0.0416(12) Uani 1 1 d . . .
C24 C 0.7231(3) 0.1992(2) 0.4380(2) 0.0484(13) Uani 1 1 d . . .
C25 C 0.6642(4) 0.1506(3) 0.4001(2) 0.0654(16) Uani 1 1 d . . .
H25A H 0.6637 0.1046 0.4153 0.078 Uiso 1 1 d R C .
H25B H 0.6850 0.1481 0.3664 0.078 Uiso 1 1 d R . .
H25C H 0.6072 0.1693 0.3950 0.078 Uiso 1 1 d R . .
C26 C 0.6888(4) 0.1985(3) 0.4916(2) 0.0626(15) Uani 1 1 d . . .
H26A H 0.6893 0.1514 0.5049 0.075 Uiso 1 1 d R C .
H26B H 0.6313 0.2163 0.4872 0.075 Uiso 1 1 d R . .
H26C H 0.7249 0.2273 0.5166 0.075 Uiso 1 1 d R . .
C27 C 0.8145(3) 0.1695(3) 0.4469(2) 0.0578(14) Uani 1 1 d . . .
H27A H 0.8139 0.1234 0.4619 0.069 Uiso 1 1 d R C .
H27B H 0.8503 0.1995 0.4711 0.069 Uiso 1 1 d R . .
H27C H 0.8364 0.1673 0.4135 0.069 Uiso 1 1 d R . .
C28 C 0.7508(3) 0.2843(2) 0.36368(19) 0.0348(11) Uani 1 1 d . . .
C29 C 0.8392(3) 0.4386(2) 0.27471(19) 0.0378(11) Uani 1 1 d . . .
C30 C 0.8418(3) 0.4725(2) 0.2266(2) 0.0465(12) Uani 1 1 d . . .
H30 H 0.8120 0.4522 0.1944 0.056 Uiso 1 1 d R . .
C31 C 0.8854(3) 0.5351(3) 0.2254(2) 0.0565(14) Uani 1 1 d . . .
H31 H 0.8874 0.5596 0.1924 0.068 Uiso 1 1 d R C .
C32 C 0.9270(3) 0.5637(3) 0.2717(3) 0.0536(14) Uani 1 1 d . . .
H32 H 0.9581 0.6068 0.2708 0.064 Uiso 1 1 d R . .
C33 C 0.9263(3) 0.5296(2) 0.3191(2) 0.0526(14) Uani 1 1 d . . .
H33 H 0.9564 0.5498 0.3512 0.063 Uiso 1 1 d R C .
C34 C 0.8828(3) 0.4675(2) 0.3212(2) 0.0442(12) Uani 1 1 d . . .
H34 H 0.8805 0.4444 0.3547 0.053 Uiso 1 1 d R . .
C35 C 0.9340(3) 0.1171(2) 0.32822(18) 0.0364(11) Uani 1 1 d . C .
C36 C 0.9407(3) 0.0472(2) 0.3456(2) 0.0424(12) Uani 1 1 d . . .
C37 C 0.8784(3) -0.0089(2) 0.3213(2) 0.0464(13) Uani 1 1 d . . .
C38 C 0.8787(3) -0.0143(3) 0.2605(2) 0.0617(16) Uani 1 1 d . . .
H38A H 0.8379 -0.0489 0.2456 0.074 Uiso 1 1 d R C .
H38B H 0.9349 -0.0277 0.2540 0.074 Uiso 1 1 d R . .
H38C H 0.8640 0.0302 0.2441 0.074 Uiso 1 1 d R . .
C39 C 0.7894(3) 0.0087(3) 0.3318(2) 0.0604(15) Uani 1 1 d . . .
H39A H 0.7495 -0.0258 0.3158 0.072 Uiso 1 1 d R C .
H39B H 0.7727 0.0540 0.3175 0.072 Uiso 1 1 d R . .
H39C H 0.7898 0.0090 0.3698 0.072 Uiso 1 1 d R . .
C40 C 0.9013(4) -0.0814(2) 0.3443(3) 0.078(2) Uani 1 1 d . . .
H40A H 0.8608 -0.1155 0.3283 0.094 Uiso 1 1 d R C .
H40B H 0.9002 -0.0799 0.3821 0.094 Uiso 1 1 d R . .
H40C H 0.9577 -0.0941 0.3377 0.094 Uiso 1 1 d R . .
C41 C 1.0071(3) 0.0324(2) 0.3864(2) 0.0474(13) Uani 1 1 d . C .
H41 H 1.0159 -0.0148 0.3988 0.057 Uiso 1 1 d R . .
C42 C 1.0671(3) 0.0815(2) 0.4107(2) 0.0474(13) Uani 1 1 d . . .
C43 C 1.1412(4) 0.0604(3) 0.4542(2) 0.0687(17) Uani 1 1 d . B .
C44 C 1.0923(11) 0.0162(9) 0.4996(6) 0.095(6) Uani 0.493(14) 1 d P B 1
C45 C 1.1970(10) 0.0086(10) 0.4336(8) 0.092(7) Uani 0.507(14) 1 d P B 1
C46 C 1.1859(14) 0.1183(11) 0.4859(11) 0.105(9) Uani 0.493(14) 1 d P B 1
C44A C 1.1578(17) -0.0141(11) 0.4571(15) 0.157(18) Uani 0.507(14) 1 d P B 2
C45A C 1.2319(7) 0.0893(9) 0.4306(6) 0.097(7) Uani 0.493(14) 1 d P B 2
C46A C 1.1423(16) 0.1119(15) 0.5005(9) 0.125(11) Uani 0.507(14) 1 d P B 2
C47 C 1.0566(3) 0.1503(2) 0.39250(19) 0.0405(11) Uani 1 1 d . C 2
H47 H 1.0943 0.1863 0.4086 0.049 Uiso 1 1 d R C 2
C48 C 0.9921(3) 0.1674(2) 0.35182(18) 0.0370(11) Uani 1 1 d . C 2
C49 C 1.0304(3) 0.2500(2) 0.26370(19) 0.0361(11) Uani 1 1 d . C 2
C50 C 1.1193(3) 0.2423(2) 0.2663(2) 0.0403(12) Uani 1 1 d . C 2
H50 H 1.1549 0.2448 0.3004 0.048 Uiso 1 1 d R C 2
C51 C 1.1559(3) 0.2329(2) 0.2202(2) 0.0414(12) Uani 1 1 d . C 2
C52 C 1.2521(3) 0.2197(3) 0.2211(2) 0.0496(13) Uani 1 1 d . C 2
C53 C 1.2981(3) 0.2093(4) 0.2778(3) 0.0799(19) Uani 1 1 d . C 2
H53A H 1.3579 0.2014 0.2769 0.096 Uiso 1 1 d R C 2
H53B H 1.2740 0.1694 0.2932 0.096 Uiso 1 1 d R C 2
H53C H 1.2913 0.2500 0.2991 0.096 Uiso 1 1 d R C 2
C54 C 1.2650(3) 0.1528(3) 0.1895(3) 0.0715(18) Uani 1 1 d . C 2
H54A H 1.3252 0.1459 0.1897 0.086 Uiso 1 1 d R C 2
H54B H 1.2373 0.1581 0.1533 0.086 Uiso 1 1 d R C 2
H54C H 1.2414 0.1131 0.2054 0.086 Uiso 1 1 d R C 2
C55 C 1.2914(3) 0.2821(3) 0.1954(3) 0.082(2) Uani 1 1 d . C 2
H55A H 1.3513 0.2736 0.1953 0.099 Uiso 1 1 d R C 2
H55B H 1.2844 0.3236 0.2157 0.099 Uiso 1 1 d R C 2
H55C H 1.2635 0.2883 0.1594 0.099 Uiso 1 1 d R C 2
C56 C 1.1000(3) 0.2340(2) 0.1714(2) 0.0419(12) Uani 1 1 d . C 2
H56 H 1.1249 0.2299 0.1391 0.050 Uiso 1 1 d R C 2
C57 C 1.0117(3) 0.2410(2) 0.16621(19) 0.0386(11) Uani 1 1 d . C 2
C58 C 0.9545(3) 0.2418(3) 0.11170(19) 0.0462(12) Uani 1 1 d . C 2
C59 C 1.0086(4) 0.2438(4) 0.0661(2) 0.0760(18) Uani 1 1 d . C 2
H59A H 0.9711 0.2438 0.0326 0.091 Uiso 1 1 d R C 2
H59B H 1.0453 0.2036 0.0680 0.091 Uiso 1 1 d R C 2
H59C H 1.0428 0.2856 0.0689 0.091 Uiso 1 1 d R C 2
C60 C 0.8969(3) 0.3062(3) 0.1071(2) 0.0563(14) Uani 1 1 d . C 2
H60A H 0.8621 0.3055 0.0727 0.068 Uiso 1 1 d R C 2
H60B H 0.9310 0.3480 0.1106 0.068 Uiso 1 1 d R C 2
H60C H 0.8607 0.3052 0.1345 0.068 Uiso 1 1 d R C 2
C61 C 0.8991(3) 0.1759(3) 0.1059(2) 0.0622(16) Uani 1 1 d . C 2
H61A H 0.8641 0.1762 0.0716 0.075 Uiso 1 1 d R C 2
H61B H 0.8633 0.1747 0.1335 0.075 Uiso 1 1 d R C 2
H61C H 0.9353 0.1353 0.1089 0.075 Uiso 1 1 d R C 2
C62 C 0.9766(3) 0.2465(2) 0.21443(18) 0.0341(11) Uani 1 1 d . C 2
C63 C 1.0143(3) 0.3192(2) 0.3671(2) 0.0398(12) Uani 1 1 d . C 2
C64 C 0.9800(3) 0.3244(3) 0.4142(2) 0.0530(13) Uani 1 1 d . C 2
H64 H 0.9410 0.2889 0.4225 0.064 Uiso 1 1 d R C 2
C65 C 1.0028(4) 0.3797(3) 0.4493(2) 0.0689(17) Uani 1 1 d . C 2
H65 H 0.9781 0.3835 0.4817 0.083 Uiso 1 1 d R C 2
C66 C 1.0589(4) 0.4295(3) 0.4370(3) 0.0703(18) Uani 1 1 d . C 2
H66 H 1.0767 0.4676 0.4607 0.084 Uiso 1 1 d R C 2
C67 C 1.0935(3) 0.4254(3) 0.3899(3) 0.0651(17) Uani 1 1 d . C 2
H67 H 1.1320 0.4607 0.3807 0.078 Uiso 1 1 d R C 2
C68 C 1.0713(3) 0.3697(2) 0.3541(2) 0.0499(13) Uani 1 1 d . C 2
H68 H 1.0947 0.3654 0.3213 0.060 Uiso 1 1 d R C 2
C69 C 0.5256(5) 0.2943(5) 0.3144(3) 0.116(3) Uani 1 1 d . D 2
H69A H 0.5679 0.2805 0.2928 0.139 Uiso 1 1 d R D 2
H69B H 0.4815 0.2595 0.3120 0.139 Uiso 1 1 d R D 2
H69C H 0.5520 0.2990 0.3509 0.139 Uiso 1 1 d R D 2
C70 C 0.4860(5) 0.3613(5) 0.2967(4) 0.116(3) Uani 1 1 d . D 2
H70A H 0.4587 0.3575 0.2604 0.139 Uiso 1 1 d R D 2
H70B H 0.5292 0.3970 0.2992 0.139 Uiso 1 1 d R D 2
C71 C 0.3838(6) 0.4440(5) 0.3157(4) 0.129(3) Uani 1 1 d . D 2
H71A H 0.4258 0.4806 0.3183 0.155 Uiso 1 1 d R D 2
H71B H 0.3560 0.4404 0.2794 0.155 Uiso 1 1 d R D 2
C72 C 0.3204(7) 0.4599(6) 0.3498(4) 0.162(4) Uani 1 1 d . D 2
H72A H 0.2909 0.5032 0.3408 0.194 Uiso 1 1 d R D 2
H72B H 0.3497 0.4625 0.3858 0.194 Uiso 1 1 d R D 2
H72C H 0.2799 0.4222 0.3470 0.194 Uiso 1 1 d R D 2
C73 C 0.4249(9) 0.1989(10) 0.4353(7) 0.270(10) Uani 1 1 d . E 2
H73A H 0.4594 0.1948 0.4072 0.324 Uiso 1 1 d R E 2
H73B H 0.3862 0.1599 0.4338 0.324 Uiso 1 1 d R E 2
H73C H 0.4611 0.1993 0.4692 0.324 Uiso 1 1 d R E 2
C74 C 0.3729(11) 0.2636(9) 0.4336(6) 0.212(7) Uani 1 1 d . E 2
H74A H 0.3325 0.2658 0.4013 0.255 Uiso 1 1 d R E 2
H74B H 0.4074 0.3051 0.4368 0.255 Uiso 1 1 d R E 2
C75 C 0.2728(10) 0.3143(6) 0.4769(5) 0.190(6) Uani 1 1 d . E 2
H75A H 0.3042 0.3568 0.4742 0.229 Uiso 1 1 d R E 2
H75B H 0.2285 0.3104 0.4467 0.229 Uiso 1 1 d R E 2
C76 C 0.2307(8) 0.3080(7) 0.5281(6) 0.212(6) Uani 1 1 d . E 2
H76A H 0.1915 0.3457 0.5312 0.254 Uiso 1 1 d R E 2
H76B H 0.2774 0.3105 0.5570 0.254 Uiso 1 1 d R E 2
H76C H 0.2016 0.2641 0.5294 0.254 Uiso 1 1 d R E 2

loop_
_atom_site_aniso_label
_atom_site_aniso_U_11
_atom_site_aniso_U_22
_atom_site_aniso_U_33
_atom_site_aniso_U_23
_atom_site_aniso_U_13
_atom_site_aniso_U_12
Ti1 0.0346(4) 0.0279(4) 0.0410(6) -0.0023(4) 0.0009(4) 0.0009(3)
P1 0.0355(6) 0.0286(6) 0.0434(8) 0.0016(5) 0.0044(5) 0.0000(5)
P2 0.0388(7) 0.0283(6) 0.0379(8) -0.0003(5) 0.0012(5) -0.0003(5)
O1 0.0388(17) 0.0330(17) 0.047(2) -0.0017(15) -0.0021(15) -0.0005(13)
O2 0.0477(18) 0.0278(16) 0.045(2) -0.0005(14) 0.0105(15) -0.0012(13)
O3 0.0398(16) 0.0292(16) 0.045(2) -0.0006(14) -0.0033(15) 0.0020(13)
O4 0.0339(17) 0.0388(17) 0.040(2) -0.0036(14) 0.0016(14) 0.0044(13)
O5 0.083(3) 0.120(4) 0.112(4) -0.003(3) 0.017(3) 0.001(3)
O6 0.150(6) 0.152(6) 0.190(8) -0.011(5) 0.063(6) -0.010(5)
C1 0.034(2) 0.043(3) 0.041(3) 0.008(2) 0.008(2) 0.002(2)
C2 0.038(3) 0.047(3) 0.048(3) 0.005(2) -0.003(2) 0.001(2)
C3 0.044(3) 0.063(3) 0.054(4) -0.006(3) -0.008(3) -0.006(3)
C4 0.072(4) 0.069(4) 0.062(4) -0.015(3) 0.005(3) -0.004(3)
C5 0.053(3) 0.062(4) 0.083(5) -0.007(3) 0.013(3) -0.019(3)
C6 0.079(4) 0.083(5) 0.082(5) -0.011(4) -0.031(4) -0.019(3)
C7 0.044(3) 0.066(4) 0.062(4) 0.009(3) -0.008(3) -0.002(3)
C8 0.047(3) 0.046(3) 0.064(4) 0.014(3) 0.003(3) 0.009(2)
C9 0.057(3) 0.068(4) 0.087(5) 0.031(4) -0.015(3) 0.006(3)
C11 0.164(8) 0.143(8) 0.163(10) 0.103(7) 0.017(7) 0.060(7)
C13 0.043(3) 0.042(3) 0.065(4) 0.007(3) 0.007(3) 0.003(2)
C14 0.042(2) 0.034(3) 0.038(3) 0.002(2) 0.007(2) 0.000(2)
C15 0.030(2) 0.031(3) 0.044(3) -0.001(2) 0.003(2) -0.0022(18)
C16 0.048(3) 0.037(3) 0.053(4) 0.001(2) 0.007(3) 0.004(2)
C17 0.050(3) 0.050(3) 0.047(4) -0.004(3) 0.008(3) 0.011(2)
C18 0.115(5) 0.062(4) 0.065(5) 0.003(3) 0.034(4) 0.032(4)
C20 0.245(13) 0.152(9) 0.268(15) 0.032(9) 0.197(12) 0.090(9)
C22 0.047(3) 0.045(3) 0.042(3) -0.001(2) 0.010(2) 0.002(2)
C23 0.038(2) 0.046(3) 0.040(3) -0.003(2) 0.003(2) -0.006(2)
C24 0.066(3) 0.040(3) 0.041(3) 0.003(2) 0.013(3) -0.006(2)
C25 0.080(4) 0.049(3) 0.068(4) 0.005(3) 0.016(3) -0.025(3)
C26 0.080(4) 0.059(3) 0.052(4) 0.005(3) 0.019(3) -0.008(3)
C27 0.075(4) 0.048(3) 0.050(4) 0.014(3) 0.011(3) 0.006(3)
C28 0.031(2) 0.030(3) 0.042(3) 0.000(2) 0.002(2) -0.0032(18)
C29 0.037(2) 0.026(2) 0.050(3) 0.002(2) 0.003(2) 0.0011(19)
C30 0.047(3) 0.044(3) 0.049(3) 0.003(2) 0.010(2) -0.003(2)
C31 0.060(3) 0.049(3) 0.064(4) 0.018(3) 0.018(3) -0.002(3)
C32 0.047(3) 0.032(3) 0.083(5) 0.005(3) 0.013(3) -0.003(2)
C33 0.053(3) 0.038(3) 0.064(4) -0.003(3) -0.001(3) -0.006(2)
C34 0.047(3) 0.034(3) 0.051(3) -0.001(2) 0.008(2) -0.001(2)
C35 0.040(2) 0.032(3) 0.038(3) -0.001(2) 0.008(2) 0.001(2)
C36 0.050(3) 0.027(2) 0.050(3) -0.001(2) 0.005(2) 0.001(2)
C37 0.048(3) 0.033(3) 0.056(4) -0.002(2) -0.001(2) -0.004(2)
C38 0.064(3) 0.046(3) 0.074(5) -0.018(3) 0.005(3) -0.011(3)
C39 0.051(3) 0.053(3) 0.077(4) -0.004(3) 0.010(3) -0.016(3)
C40 0.083(4) 0.027(3) 0.115(5) 0.006(3) -0.020(4) -0.013(3)
C41 0.064(3) 0.027(3) 0.051(3) 0.006(2) 0.008(3) 0.001(2)
C42 0.056(3) 0.037(3) 0.048(3) 0.000(2) 0.001(3) 0.002(2)
C43 0.080(4) 0.048(3) 0.068(4) 0.007(3) -0.024(3) 0.006(3)
C44 0.090(11) 0.117(12) 0.067(10) 0.064(9) -0.023(9) -0.004(10)
C45 0.066(11) 0.097(15) 0.102(14) -0.022(11) -0.020(9) 0.034(10)
C46 0.086(14) 0.068(10) 0.15(2) -0.042(11) -0.033(13) 0.025(10)
C44A 0.11(2) 0.088(14) 0.24(4) 0.082(18) -0.09(2) -0.023(13)
C45A 0.038(7) 0.139(15) 0.110(13) 0.064(11) -0.007(7) 0.000(7)
C46A 0.115(18) 0.19(2) 0.046(11) -0.042(12) -0.052(12) 0.063(17)
C47 0.052(3) 0.026(2) 0.043(3) -0.003(2) 0.007(2) -0.001(2)
C48 0.040(2) 0.031(2) 0.040(3) 0.002(2) 0.006(2) -0.001(2)
C49 0.039(3) 0.028(2) 0.041(3) -0.002(2) 0.006(2) -0.0021(19)
C50 0.038(3) 0.034(3) 0.045(3) -0.001(2) -0.004(2) -0.003(2)
C51 0.040(3) 0.032(3) 0.052(4) 0.000(2) 0.006(2) 0.000(2)
C52 0.032(3) 0.053(3) 0.063(4) -0.007(3) 0.003(2) 0.000(2)
C53 0.040(3) 0.109(5) 0.089(5) -0.001(4) 0.002(3) 0.015(3)
C54 0.048(3) 0.064(4) 0.104(5) -0.016(3) 0.017(3) 0.007(3)
C55 0.046(3) 0.071(4) 0.134(6) 0.015(4) 0.025(4) -0.004(3)
C56 0.042(3) 0.039(3) 0.046(3) -0.004(2) 0.009(2) -0.002(2)
C57 0.045(3) 0.031(2) 0.040(3) -0.006(2) 0.006(2) 0.002(2)
C58 0.047(3) 0.056(3) 0.033(3) -0.002(2) -0.001(2) 0.007(2)
C59 0.061(4) 0.124(5) 0.041(4) -0.002(3) 0.002(3) 0.010(3)
C60 0.060(3) 0.055(3) 0.050(4) 0.002(3) -0.005(3) 0.008(3)
C61 0.063(3) 0.058(3) 0.059(4) -0.016(3) -0.013(3) 0.007(3)
C62 0.035(3) 0.028(2) 0.039(3) -0.003(2) 0.004(2) 0.0028(18)
C63 0.043(3) 0.029(2) 0.044(3) 0.003(2) -0.004(2) 0.002(2)
C64 0.076(4) 0.043(3) 0.040(3) 0.002(2) 0.011(3) -0.005(3)
C65 0.106(5) 0.051(3) 0.048(4) -0.013(3) 0.005(3) -0.011(3)
C66 0.093(4) 0.046(3) 0.065(5) -0.026(3) -0.010(4) -0.007(3)
C67 0.061(3) 0.038(3) 0.092(5) -0.005(3) -0.005(3) -0.013(3)
C68 0.051(3) 0.037(3) 0.062(4) -0.006(2) 0.007(3) -0.003(2)
C69 0.074(5) 0.146(8) 0.121(7) -0.012(6) -0.002(5) -0.015(5)
C70 0.062(4) 0.149(8) 0.134(8) 0.003(6) 0.010(5) -0.015(5)
C71 0.108(7) 0.123(8) 0.152(9) 0.010(7) 0.001(6) 0.002(6)
C72 0.127(8) 0.179(10) 0.185(11) -0.030(8) 0.043(8) 0.023(7)
C73 0.165(12) 0.37(2) 0.28(2) -0.095(19) 0.053(12) 0.067(14)
C74 0.235(16) 0.276(19) 0.147(12) -0.038(12) 0.099(12) -0.050(14)
C75 0.260(15) 0.115(8) 0.197(13) -0.001(8) 0.035(12) 0.078(10)
C76 0.152(10) 0.226(14) 0.274(18) -0.058(13) 0.085(11) -0.023(9)

loop_
_atom_type_symbol
_atom_type_description
_atom_type_scat_dispersion_real
_atom_type_scat_dispersion_imag
_atom_type_scat_source
C C 0.0033 0.0016 'International Tables Vol C Tables 4.2.6.8 and 6.1.1.4'
H H 0.0000 0.0000 'International Tables Vol C Tables 4.2.6.8 and 6.1.1.4'
O O 0.0106 0.0060 'International Tables Vol C Tables 4.2.6.8 and 6.1.1.4'
P P 0.1023 0.0942 'International Tables Vol C Tables 4.2.6.8 and 6.1.1.4'
Ti Ti 0.2776 0.4457 'International Tables Vol C Tables 4.2.6.8 and 6.1.1.4'

loop_
_geom_angle_atom_site_label_1
_geom_angle_atom_site_label_2
_geom_angle_atom_site_label_3
_geom_angle
_geom_angle_site_symmetry_1
_geom_angle_site_symmetry_3
_geom_angle_publ_flag
O1 Ti1 O3 120.43(12) . . ?
O1 Ti1 O2 97.46(13) . . ?
O3 Ti1 O2 90.97(13) . . ?
O1 Ti1 O4 93.58(13) . . ?
O3 Ti1 O4 96.51(13) . . ?
O2 Ti1 O4 161.21(12) . . ?
O1 Ti1 P2 163.14(10) . . ?
O3 Ti1 P2 74.91(9) . . ?
O2 Ti1 P2 88.70(9) . . ?
O4 Ti1 P2 76.73(9) . . ?
O1 Ti1 P1 76.44(9) . . ?
O3 Ti1 P1 160.49(10) . . ?
O2 Ti1 P1 76.22(9) . . ?
O4 Ti1 P1 91.75(9) . . ?
P2 Ti1 P1 89.93(4) . . ?
C15 P1 C14 108.6(2) . . ?
C15 P1 C29 106.9(2) . . ?
C14 P1 C29 107.5(2) . . ?
C15 P1 Ti1 98.65(14) . . ?
C14 P1 Ti1 97.54(14) . . ?
C29 P1 Ti1 135.65(14) . . ?
C49 P2 C63 111.3(2) . . ?
C49 P2 C48 105.4(2) . . ?
C63 P2 C48 108.7(2) . . ?
C49 P2 Ti1 97.75(14) . . ?
C63 P2 Ti1 132.99(15) . . ?
C48 P2 Ti1 97.50(14) . . ?
C1 O1 Ti1 133.6(3) . . ?
C28 O2 Ti1 133.1(3) . . ?
C35 O3 Ti1 131.7(3) . . ?
C62 O4 Ti1 129.9(3) . . ?
C70 O5 C71 114.9(7) . . ?
C75 O6 C74 111.3(12) . . ?
O1 C1 C2 121.2(4) . . ?
O1 C1 C14 118.4(4) . . ?
C2 C1 C14 120.3(4) . . ?
C7 C2 C1 116.0(4) . . ?
C7 C2 C3 122.3(4) . . ?
C1 C2 C3 121.6(4) . . ?
C2 C3 C4 110.4(4) . . ?
C2 C3 C6 111.9(4) . . ?
C4 C3 C6 107.8(5) . . ?
C2 C3 C5 110.4(4) . . ?
C4 C3 C5 108.4(5) . . ?
C6 C3 C5 107.8(4) . . ?
C3 C4 H4A 109.4 . . ?
C3 C4 H4B 110.2 . . ?
H4A C4 H4B 109.5 . . ?
C3 C4 H4C 108.9 . . ?
H4A C4 H4C 109.5 . . ?
H4B C4 H4C 109.5 . . ?
C3 C5 H5A 110.2 . . ?
C3 C5 H5B 109.1 . . ?
H5A C5 H5B 109.5 . . ?
C3 C5 H5C 109.1 . . ?
H5A C5 H5C 109.5 . . ?
H5B C5 H5C 109.5 . . ?
C3 C6 H6A 109.8 . . ?
C3 C6 H6B 107.8 . . ?
H6A C6 H6B 109.5 . . ?
C3 C6 H6C 110.7 . . ?
H6A C6 H6C 109.5 . . ?
H6B C6 H6C 109.5 . . ?
C8 C7 C2 125.2(5) . . ?
C8 C7 H7 116.6 . . ?
C2 C7 H7 118.2 . . ?
C13 C8 C7 117.3(4) . . ?
C13 C8 C9 121.5(5) . . ?
C7 C8 C9 121.1(5) . . ?
C11 C9 C12A 91.1(9) . . ?
C11 C9 C8 108.3(6) . . ?
C12A C9 C8 113.7(6) . . ?
C11 C9 C10 116.9(8) . . ?
C12A C9 C10 115.3(10) . . ?
C8 C9 C10 110.3(6) . . ?
C11 C9 C10A 91.5(9) . . ?
C12A C9 C10A 134.5(9) . . ?
C8 C9 C10A 108.4(6) . . ?
C10 C9 C10A 29.3(6) . . ?
C11 C9 C12 118.3(9) . . ?
C12A C9 C12 29.2(7) . . ?
C8 C9 C12 110.3(7) . . ?
C10 C9 C12 91.8(11) . . ?
C10A C9 C12 118.3(11) . . ?
C9 C11 H11A 110.9 . . ?
C9 C11 H11B 108.5 . . ?
H11A C11 H11B 109.5 . . ?
C9 C11 H11C 108.9 . . ?
H11A C11 H11C 109.5 . . ?
H11B C11 H11C 109.5 . . ?
C8 C13 C14 120.1(5) . . ?
C8 C13 H13 118.2 . . ?
C14 C13 H13 121.7 . . ?
C13 C14 C1 121.0(4) . . ?
C13 C14 P1 126.3(4) . . ?
C1 C14 P1 112.7(3) . . ?
C16 C15 C28 120.6(4) . . ?
C16 C15 P1 126.1(4) . . ?
C28 C15 P1 113.3(3) . . ?
C17 C16 C15 120.4(4) . . ?
C17 C16 H16 120.5 . . ?
C15 C16 H16 119.1 . . ?
C16 C17 C22 118.1(4) . . ?
C16 C17 C18 121.9(5) . . ?
C22 C17 C18 119.9(5) . . ?
C21A C18 C19A 127.4(9) . . ?
C21A C18 C17 112.9(7) . . ?
C19A C18 C17 111.9(7) . . ?
C21A C18 C20 93.9(9) . . ?
C19A C18 C20 97.3(8) . . ?
C17 C18 C20 108.1(6) . . ?
C21A C18 C19 106.9(10) . . ?
C19A C18 C19 28.8(6) . . ?
C17 C18 C19 111.7(7) . . ?
C20 C18 C19 122.1(8) . . ?
C21A C18 C21 23.9(8) . . ?
C19A C18 C21 119.5(10) . . ?
C17 C18 C21 102.3(7) . . ?
C20 C18 C21 117.8(10) . . ?
C19 C18 C21 92.7(11) . . ?
C18 C20 H20A 110.5 . . ?
C18 C20 H20B 109.2 . . ?
H20A C20 H20B 109.5 . . ?
C18 C20 H20C 108.8 . . ?
H20A C20 H20C 109.5 . . ?
H20B C20 H20C 109.5 . . ?
C17 C22 C23 124.4(5) . . ?
C17 C22 H22 118.8 . . ?
C23 C22 H22 116.8 . . ?
C22 C23 C28 116.7(4) . . ?
C22 C23 C24 122.5(4) . . ?
C28 C23 C24 120.8(4) . . ?
C26 C24 C27 108.2(4) . . ?
C26 C24 C25 106.6(4) . . ?
C27 C24 C25 109.7(4) . . ?
C26 C24 C23 112.4(4) . . ?
C27 C24 C23 110.0(4) . . ?
C25 C24 C23 109.8(4) . . ?
C24 C25 H25A 110.0 . . ?
C24 C25 H25B 109.2 . . ?
H25A C25 H25B 109.5 . . ?
C24 C25 H25C 109.2 . . ?
H25A C25 H25C 109.5 . . ?
H25B C25 H25C 109.5 . . ?
C24 C26 H26A 109.4 . . ?
C24 C26 H26B 110.1 . . ?
H26A C26 H26B 109.5 . . ?
C24 C26 H26C 108.9 . . ?
H26A C26 H26C 109.5 . . ?
H26B C26 H26C 109.5 . . ?
C24 C27 H27A 109.5 . . ?
C24 C27 H27B 109.1 . . ?
H27A C27 H27B 109.5 . . ?
C24 C27 H27C 109.8 . . ?
H27A C27 H27C 109.5 . . ?
H27B C27 H27C 109.5 . . ?
O2 C28 C15 118.7(4) . . ?
O2 C28 C23 121.5(4) . . ?
C15 C28 C23 119.8(4) . . ?
C30 C29 C34 119.0(4) . . ?
C30 C29 P1 121.2(4) . . ?
C34 C29 P1 119.7(4) . . ?
C29 C30 C31 120.2(5) . . ?
C29 C30 H30 118.9 . . ?
C31 C30 H30 120.8 . . ?
C32 C31 C30 120.2(5) . . ?
C32 C31 H31 118.4 . . ?
C30 C31 H31 121.4 . . ?
C33 C32 C31 119.8(5) . . ?
C33 C32 H32 120.0 . . ?
C31 C32 H32 120.2 . . ?
C32 C33 C34 121.0(5) . . ?
C32 C33 H33 119.0 . . ?
C34 C33 H33 120.0 . . ?
C33 C34 C29 119.8(5) . . ?
C33 C34 H34 121.0 . . ?
C29 C34 H34 119.2 . . ?
O3 C35 C48 117.8(4) . . ?
O3 C35 C36 121.9(4) . . ?
C48 C35 C36 120.3(4) . . ?
C41 C36 C35 116.1(4) . . ?
C41 C36 C37 122.0(4) . . ?
C35 C36 C37 121.9(4) . . ?
C39 C37 C36 109.7(4) . . ?
C39 C37 C40 108.1(4) . . ?
C36 C37 C40 112.5(4) . . ?
C39 C37 C38 109.3(4) . . ?
C36 C37 C38 110.7(4) . . ?
C40 C37 C38 106.5(4) . . ?
C37 C38 H38A 109.8 . . ?
C37 C38 H38B 109.0 . . ?
H38A C38 H38B 109.5 . . ?
C37 C38 H38C 109.6 . . ?
H38A C38 H38C 109.5 . . ?
H38B C38 H38C 109.5 . . ?
C37 C39 H39A 110.1 . . ?
C37 C39 H39B 110.4 . . ?
H39A C39 H39B 109.5 . . ?
C37 C39 H39C 107.9 . . ?
H39A C39 H39C 109.5 . . ?
H39B C39 H39C 109.5 . . ?
C37 C40 H40A 110.4 . . ?
C37 C40 H40B 108.3 . . ?
H40A C40 H40B 109.5 . . ?
C37 C40 H40C 109.7 . . ?
H40A C40 H40C 109.5 . . ?
H40B C40 H40C 109.5 . . ?
C36 C41 C42 125.1(4) . . ?
C36 C41 H41 119.5 . . ?
C42 C41 H41 115.3 . . ?
C47 C42 C41 116.3(4) . . ?
C47 C42 C43 121.7(4) . . ?
C41 C42 C43 122.0(4) . . ?
C44A C43 C45 40.8(14) . . ?
C44A C43 C46 129.6(13) . . ?
C45 C43 C46 115.5(11) . . ?
C44A C43 C46A 127.8(17) . . ?
C45 C43 C46A 139.9(11) . . ?
C46 C43 C46A 32.2(12) . . ?
C44A C43 C42 114.1(9) . . ?
C45 C43 C42 110.9(8) . . ?
C46 C43 C42 116.3(9) . . ?
C46A C43 C42 107.5(8) . . ?
C44A C43 C44 64.8(15) . . ?
C45 C43 C44 105.1(11) . . ?
C46 C43 C44 103.4(13) . . ?
C46A C43 C44 76.0(13) . . ?
C42 C43 C44 103.9(6) . . ?
C44A C43 C45A 100.3(16) . . ?
C45 C43 C45A 61.3(10) . . ?
C46 C43 C45A 66.1(13) . . ?
C46A C43 C45A 98.2(13) . . ?
C42 C43 C45A 104.6(6) . . ?
C44 C43 C45A 151.3(7) . . ?
C48 C47 C42 120.6(4) . . ?
C48 C47 H47 119.6 . . ?
C42 C47 H47 119.8 . . ?
C47 C48 C35 121.5(4) . . ?
C47 C48 P2 126.9(3) . . ?
C35 C48 P2 111.5(3) . . ?
C50 C49 C62 120.5(4) . . ?
C50 C49 P2 125.6(4) . . ?
C62 C49 P2 113.3(3) . . ?
C51 C50 C49 120.8(4) . . ?
C51 C50 H50 120.1 . . ?
C49 C50 H50 119.1 . . ?
C50 C51 C56 116.9(4) . . ?
C50 C51 C52 122.8(4) . . ?
C56 C51 C52 120.3(4) . . ?
C53 C52 C55 109.5(5) . . ?
C53 C52 C51 111.7(4) . . ?
C55 C52 C51 109.1(4) . . ?
C53 C52 C54 107.6(4) . . ?
C55 C52 C54 109.4(5) . . ?
C51 C52 C54 109.6(4) . . ?
C52 C53 H53A 109.5 . . ?
C52 C53 H53B 108.7 . . ?
H53A C53 H53B 109.5 . . ?
C52 C53 H53C 110.2 . . ?
H53A C53 H53C 109.5 . . ?
H53B C53 H53C 109.5 . . ?
C52 C54 H54A 108.6 . . ?
C52 C54 H54B 109.4 . . ?
H54A C54 H54B 109.5 . . ?
C52 C54 H54C 110.4 . . ?
H54A C54 H54C 109.5 . . ?
H54B C54 H54C 109.5 . . ?
C52 C55 H55A 109.3 . . ?
C52 C55 H55B 109.2 . . ?
H55A C55 H55B 109.5 . . ?
C52 C55 H55C 109.9 . . ?
H55A C55 H55C 109.5 . . ?
H55B C55 H55C 109.5 . . ?
C57 C56 C51 125.1(5) . . ?
C57 C56 H56 117.3 . . ?
C51 C56 H56 117.7 . . ?
C56 C57 C62 116.1(4) . . ?
C56 C57 C58 122.4(4) . . ?
C62 C57 C58 121.4(4) . . ?
C60 C58 C61 109.3(4) . . ?
C60 C58 C57 110.0(4) . . ?
C61 C58 C57 109.4(4) . . ?
C60 C58 C59 108.3(4) . . ?
C61 C58 C59 108.9(4) . . ?
C57 C58 C59 110.9(4) . . ?
C58 C59 H59A 108.9 . . ?
C58 C59 H59B 109.9 . . ?
H59A C59 H59B 109.5 . . ?
C58 C59 H59C 109.6 . . ?
H59A C59 H59C 109.5 . . ?
H59B C59 H59C 109.5 . . ?
C58 C60 H60A 108.4 . . ?
C58 C60 H60B 110.1 . . ?
H60A C60 H60B 109.4 . . ?
C58 C60 H60C 109.9 . . ?
H60A C60 H60C 109.5 . . ?
H60B C60 H60C 109.5 . . ?
C58 C61 H61A 109.1 . . ?
C58 C61 H61B 109.8 . . ?
H61A C61 H61B 109.5 . . ?
C58 C61 H61C 109.5 . . ?
H61A C61 H61C 109.5 . . ?
H61B C61 H61C 109.5 . . ?
O4 C62 C49 119.1(4) . . ?
O4 C62 C57 120.4(4) . . ?
C49 C62 C57 120.4(4) . . ?
C64 C63 C68 120.2(4) . . ?
C64 C63 P2 118.1(4) . . ?
C68 C63 P2 121.3(4) . . ?
C63 C64 C65 120.5(5) . . ?
C63 C64 H64 118.8 . . ?
C65 C64 H64 120.8 . . ?
C66 C65 C64 119.8(6) . . ?
C66 C65 H65 120.0 . . ?
C64 C65 H65 120.1 . . ?
C65 C66 C67 120.5(5) . . ?
C65 C66 H66 121.7 . . ?
C67 C66 H66 117.8 . . ?
C66 C67 C68 120.3(5) . . ?
C66 C67 H67 120.8 . . ?
C68 C67 H67 118.9 . . ?
C63 C68 C67 118.7(5) . . ?
C63 C68 H68 119.3 . . ?
C67 C68 H68 122.0 . . ?
C70 C69 H69A 111.6 . . ?
C70 C69 H69B 108.2 . . ?
H69A C69 H69B 109.5 . . ?
C70 C69 H69C 108.6 . . ?
H69A C69 H69C 109.5 . . ?
H69B C69 H69C 109.5 . . ?
O5 C70 C69 110.4(8) . . ?
O5 C70 H70A 108.3 . . ?
C69 C70 H70A 109.6 . . ?
O5 C70 H70B 109.6 . . ?
C69 C70 H70B 109.3 . . ?
H70A C70 H70B 109.5 . . ?
O5 C71 C72 112.2(9) . . ?
O5 C71 H71A 109.9 . . ?
C72 C71 H71A 109.6 . . ?
O5 C71 H71B 106.6 . . ?
C72 C71 H71B 109.0 . . ?
H71A C71 H71B 109.5 . . ?
C71 C72 H72A 113.1 . . ?
C71 C72 H72B 107.3 . . ?
H72A C72 H72B 109.5 . . ?
C71 C72 H72C 107.9 . . ?
H72A C72 H72C 109.5 . . ?
H72B C72 H72C 109.5 . . ?
C74 C73 H73A 114.8 . . ?
C74 C73 H73B 107.5 . . ?
H73A C73 H73B 109.5 . . ?
C74 C73 H73C 106.0 . . ?
H73A C73 H73C 109.5 . . ?
H73B C73 H73C 109.5 . . ?
O6 C74 C73 106.2(14) . . ?
O6 C74 H74A 107.2 . . ?
C73 C74 H74A 111.0 . . ?
O6 C74 H74B 110.3 . . ?
C73 C74 H74B 112.5 . . ?
H74A C74 H74B 109.5 . . ?
O6 C75 C76 107.2(10) . . ?
O6 C75 H75A 109.4 . . ?
C76 C75 H75A 114.5 . . ?
O6 C75 H75B 108.0 . . ?
C76 C75 H75B 108.0 . . ?
H75A C75 H75B 109.5 . . ?
C75 C76 H76A 111.9 . . ?
C75 C76 H76B 105.0 . . ?
H76A C76 H76B 109.5 . . ?
C75 C76 H76C 111.4 . . ?
H76A C76 H76C 109.5 . . ?
H76B C76 H76C 109.5 . . ?

loop_
_geom_bond_atom_site_label_1
_geom_bond_atom_site_label_2
_geom_bond_distance
_geom_bond_site_symmetry_2
_geom_bond_publ_flag
Ti1 O1 1.871(3) . ?
Ti1 O3 1.880(3) . ?
Ti1 O2 1.912(3) . ?
Ti1 O4 1.919(3) . ?
Ti1 P2 2.5422(13) . ?
Ti1 P1 2.5599(13) . ?
P1 C15 1.800(5) . ?
P1 C14 1.816(4) . ?
P1 C29 1.819(4) . ?
P2 C49 1.795(5) . ?
P2 C63 1.809(5) . ?
P2 C48 1.810(4) . ?
O1 C1 1.359(5) . ?
O2 C28 1.356(5) . ?
O3 C35 1.355(5) . ?
O4 C62 1.353(5) . ?
O5 C70 1.397(9) . ?
O5 C71 1.397(9) . ?
O6 C75 1.352(11) . ?
O6 C74 1.394(13) . ?
C1 C2 1.407(6) . ?
C1 C14 1.404(6) . ?
C2 C7 1.393(6) . ?
C2 C3 1.527(7) . ?
C3 C4 1.544(7) . ?
C3 C6 1.546(7) . ?
C3 C5 1.548(8) . ?
C4 H4A 0.9601 . ?
C4 H4B 0.9601 . ?
C4 H4C 0.9601 . ?
C5 H5A 0.9600 . ?
C5 H5B 0.9600 . ?
C5 H5C 0.9600 . ?
C6 H6A 0.9600 . ?
C6 H6B 0.9600 . ?
C6 H6C 0.9599 . ?
C7 C8 1.389(7) . ?
C7 H7 0.9600 . ?
C8 C13 1.391(7) . ?
C8 C9 1.533(7) . ?
C9 C11 1.514(10) . ?
C9 C12A 1.515(15) . ?
C9 C10 1.532(13) . ?
C9 C10A 1.616(16) . ?
C9 C12 1.616(18) . ?
C19 C18 1.612(16) . ?
C21 C18 1.76(2) . ?
C19A C18 1.502(13) . ?
C21A C18 1.438(14) . ?
C11 H11A 0.9600 . ?
C11 H11B 0.9601 . ?
C11 H11C 0.9600 . ?
C13 C14 1.393(6) . ?
C13 H13 0.9600 . ?
C15 C16 1.391(6) . ?
C15 C28 1.406(6) . ?
C16 C17 1.380(7) . ?
C16 H16 0.9601 . ?
C17 C22 1.381(6) . ?
C17 C18 1.543(7) . ?
C18 C20 1.557(11) . ?
C20 H20A 0.9599 . ?
C20 H20B 0.9601 . ?
C20 H20C 0.9601 . ?
C22 C23 1.387(6) . ?
C22 H22 0.9599 . ?
C23 C28 1.412(6) . ?
C23 C24 1.546(6) . ?
C24 C26 1.533(7) . ?
C24 C27 1.536(7) . ?
C24 C25 1.544(7) . ?
C25 H25A 0.9599 . ?
C25 H25B 0.9601 . ?
C25 H25C 0.9600 . ?
C26 H26A 0.9599 . ?
C26 H26B 0.9600 . ?
C26 H26C 0.9600 . ?
C27 H27A 0.9602 . ?
C27 H27B 0.9599 . ?
C27 H27C 0.9601 . ?
C29 C30 1.385(6) . ?
C29 C34 1.389(6) . ?
C30 C31 1.384(7) . ?
C30 H30 0.9602 . ?
C31 C32 1.372(7) . ?
C31 H31 0.9600 . ?
C32 C33 1.365(7) . ?
C32 H32 0.9600 . ?
C33 C34 1.378(6) . ?
C33 H33 0.9600 . ?
C34 H34 0.9601 . ?
C35 C48 1.400(6) . ?
C35 C36 1.406(6) . ?
C36 C41 1.388(6) . ?
C36 C37 1.522(6) . ?
C37 C39 1.506(7) . ?
C37 C40 1.527(7) . ?
C37 C38 1.542(7) . ?
C38 H38A 0.9601 . ?
C38 H38B 0.9600 . ?
C38 H38C 0.9600 . ?
C39 H39A 0.9601 . ?
C39 H39B 0.9601 . ?
C39 H39C 0.9601 . ?
C40 H40A 0.9600 . ?
C40 H40B 0.9600 . ?
C40 H40C 0.9600 . ?
C41 C42 1.410(6) . ?
C41 H41 0.9599 . ?
C42 C47 1.396(6) . ?
C42 C43 1.538(7) . ?
C43 C44A 1.45(2) . ?
C43 C45 1.470(16) . ?
C43 C46 1.48(2) . ?
C43 C46A 1.53(2) . ?
C43 C44 1.698(17) . ?
C43 C45A 1.721(14) . ?
C47 C48 1.378(6) . ?
C47 H47 0.9600 . ?
C49 C50 1.404(6) . ?
C49 C62 1.404(6) . ?
C50 C51 1.384(6) . ?
C50 H50 0.9599 . ?
C51 C56 1.411(6) . ?
C51 C52 1.537(6) . ?
C52 C53 1.524(8) . ?
C52 C55 1.534(7) . ?
C52 C54 1.537(7) . ?
C53 H53A 0.9600 . ?
C53 H53B 0.9600 . ?
C53 H53C 0.9601 . ?
C54 H54A 0.9600 . ?
C54 H54B 0.9604 . ?
C54 H54C 0.9599 . ?
C55 H55A 0.9600 . ?
C55 H55B 0.9601 . ?
C55 H55C 0.9601 . ?
C56 C57 1.388(6) . ?
C56 H56 0.9599 . ?
C57 C62 1.415(6) . ?
C57 C58 1.534(6) . ?
C58 C60 1.526(6) . ?
C58 C61 1.528(7) . ?
C58 C59 1.532(7) . ?
C59 H59A 0.9602 . ?
C59 H59B 0.9600 . ?
C59 H59C 0.9599 . ?
C60 H60A 0.9602 . ?
C60 H60B 0.9602 . ?
C60 H60C 0.9599 . ?
C61 H61A 0.9601 . ?
C61 H61B 0.9600 . ?
C61 H61C 0.9600 . ?
C63 C64 1.383(7) . ?
C63 C68 1.392(6) . ?
C64 C65 1.393(7) . ?
C64 H64 0.9600 . ?
C65 C66 1.367(8) . ?
C65 H65 0.9601 . ?
C66 C67 1.384(8) . ?
C66 H66 0.9599 . ?
C67 C68 1.407(7) . ?
C67 H67 0.9599 . ?
C68 H68 0.9600 . ?
C69 C70 1.467(10) . ?
C69 H69A 0.9600 . ?
C69 H69B 0.9600 . ?
C69 H69C 0.9600 . ?
C70 H70A 0.9600 . ?
C70 H70B 0.9600 . ?
C71 C72 1.447(11) . ?
C71 H71A 0.9600 . ?
C71 H71B 0.9600 . ?
C72 H72A 0.9601 . ?
C72 H72B 0.9600 . ?
C72 H72C 0.9600 . ?
C73 C74 1.480(18) . ?
C73 H73A 0.9600 . ?
C73 H73B 0.9601 . ?
C73 H73C 0.9600 . ?
C74 H74A 0.9600 . ?
C74 H74B 0.9601 . ?
C75 C76 1.544(16) . ?
C75 H75A 0.9600 . ?
C75 H75B 0.9600 . ?
C76 H76A 0.9600 . ?
C76 H76B 0.9600 . ?
C76 H76C 0.9600 . ?
